data_1548175
loop_
_publ_author_name
'Sheng-Qun Su'
'Takashi Kamachi'
'Zi-Shuo Yao'
'You-Gui Huang'
'Yoshihito Shiota'
'Kazunari Yoshizawa'
'Nobuaki Azuma'
'Yuji Miyazaki'
'Motohiro Nakano'
'Goro Maruta'
'Sadamu Takeda'
'Soonchul Kang'
'Shinji Kanegawa'
'Osamu Sato'

_publ_section_title
;
 Assembling an alkyl rotor to access abrupt and reversible crystalline
 deformation of a cobalt(II) complex
;
_journal_name_full 'Nature Communications'
_journal_page_first 8810
_journal_paper_doi 10.1038/ncomms9810
_journal_volume 6
_journal_year 2015
_chemical_formula_moiety 'C22 H29 Co N7 O8'
_chemical_formula_sum 'C22 H29 Co N7 O8'
_chemical_formula_weight 578.45
_space_group_IT_number 14
_symmetry_cell_setting monoclinic
_symmetry_space_group_name_Hall '-P 2ybc'
_symmetry_space_group_name_H-M 'P 1 21/c 1'
_atom_sites_solution_hydrogens geom
_atom_sites_solution_primary direct
_atom_sites_solution_secondary difmap
_cell_angle_alpha 90.00
_cell_angle_beta 106.744(5)
_cell_angle_gamma 90.00
_cell_formula_units_Z 4
_cell_length_a 11.000(2)
_cell_length_b 16.030(3)
_cell_length_c 15.347(3)
_cell_measurement_reflns_used 5361
_cell_measurement_temperature 123(2)
_cell_measurement_theta_max 26.50
_cell_measurement_theta_min 2.77
_cell_volume 2591.4(8)
_computing_structure_refinement 'SHELXL-97 (Sheldrick, 1997)'
_computing_structure_solution 'SHELXS-97 (Sheldrick, 1990)'
_diffrn_ambient_temperature 123(2)
_diffrn_measured_fraction_theta_full 0.999
_diffrn_measured_fraction_theta_max 0.999
_diffrn_measurement_device_type Molybdenum
_diffrn_measurement_method dtprofit.ref
_diffrn_radiation_monochromator graphite
_diffrn_radiation_source 'fine-focus sealed tube'
_diffrn_radiation_type MoK\a
_diffrn_radiation_wavelength 0.71075
_diffrn_reflns_av_R_equivalents 0.0418
_diffrn_reflns_av_sigmaI/netI 0.0335
_diffrn_reflns_limit_h_max 13
_diffrn_reflns_limit_h_min -12
_diffrn_reflns_limit_k_max 20
_diffrn_reflns_limit_k_min -20
_diffrn_reflns_limit_l_max 19
_diffrn_reflns_limit_l_min -18
_diffrn_reflns_number 23496
_diffrn_reflns_theta_full 26.50
_diffrn_reflns_theta_max 26.50
_diffrn_reflns_theta_min 2.77
_exptl_absorpt_coefficient_mu 0.722
_exptl_absorpt_correction_T_max 0.9313
_exptl_absorpt_correction_T_min 0.8515
_exptl_absorpt_correction_type multi-scan
_exptl_crystal_colour purple
_exptl_crystal_density_diffrn 1.483
_exptl_crystal_density_method 'not measured'
_exptl_crystal_description prism
_exptl_crystal_F_000 1204
_exptl_crystal_size_max 0.23
_exptl_crystal_size_mid 0.15
_exptl_crystal_size_min 0.10
_refine_diff_density_max 1.220
_refine_diff_density_min -0.863
_refine_diff_density_rms 0.084
_refine_ls_extinction_method none
_refine_ls_goodness_of_fit_ref 1.116
_refine_ls_hydrogen_treatment mixed
_refine_ls_matrix_type full
_refine_ls_number_parameters 343
_refine_ls_number_reflns 5361
_refine_ls_number_restraints 0
_refine_ls_restrained_S_all 1.116
_refine_ls_R_factor_all 0.0906
_refine_ls_R_factor_gt 0.0833
_refine_ls_shift/su_max 0.001
_refine_ls_shift/su_mean 0.000
_refine_ls_structure_factor_coef Fsqd
_refine_ls_weighting_details 'calc w=1/[\s^2^(Fo^2^)+(0.0784P)^2^+7.1134P] where P=(Fo^2^+2Fc^2^)/3'
_refine_ls_weighting_scheme calc
_refine_ls_wR_factor_gt 0.1951
_refine_ls_wR_factor_ref 0.2006
_reflns_number_gt 4862
_reflns_number_total 5361
_reflns_threshold_expression >2sigma(I)
_cod_data_source_file 18.cif
_cod_data_source_block 18
_cod_depositor_comments
;
The following automatic conversions were performed:

'_symmetry_cell_setting' value 'Monoclinic' changed to 'monoclinic'
according to the built-in table from CIF Core dictionary named
'cif_core.dic' version 2.4.1 from 2010-06-29.

Automatic conversion script
Id: cif_fix_values 5376 2017-05-30 11:51:03Z andrius 
;
_cod_original_cell_volume 2591.4(9)
_cod_original_sg_symbol_H-M P21/c
_cod_database_code 1548175

loop_
_symmetry_equiv_pos_as_xyz
'x, y, z'
'-x, y+1/2, -z+1/2'
'-x, -y, -z'
'x, -y-1/2, z-1/2'

loop_
_atom_site_label
_atom_site_type_symbol
_atom_site_fract_x
_atom_site_fract_y
_atom_site_fract_z
_atom_site_U_iso_or_equiv
_atom_site_adp_type
_atom_site_occupancy
_atom_site_symmetry_multiplicity
_atom_site_calc_flag
_atom_site_refinement_flags
_atom_site_disorder_assembly
_atom_site_disorder_group
Co1 Co 0.04451(6) 0.68423(3) 0.17743(4) 0.0357(2) Uani 1 1 d . . .
C1 C -0.0862(4) 0.7728(3) 0.3220(3) 0.0369(9) Uani 1 1 d . . .
H1A H -0.1080 0.7249 0.3508 0.044 Uiso 1 1 calc R . .
C2 C -0.1122(4) 0.8548(3) 0.3420(3) 0.0410(10) Uani 1 1 d . . .
H2A H -0.1537 0.8726 0.3852 0.049 Uiso 1 1 calc R . .
C3 C -0.0656(4) 0.9040(3) 0.2864(3) 0.0393(10) Uani 1 1 d . . .
H3A H -0.0683 0.9632 0.2833 0.047 Uiso 1 1 calc R . .
C4 C 0.0480(4) 0.8705(2) 0.1708(3) 0.0305(8) Uani 1 1 d . . .
C5 C 0.0746(4) 0.9501(3) 0.1467(3) 0.0344(9) Uani 1 1 d . . .
H5A H 0.0491 0.9983 0.1730 0.041 Uiso 1 1 calc R . .
C6 C 0.1404(4) 0.9561(2) 0.0820(3) 0.0320(9) Uani 1 1 d . . .
C7 C 0.1708(4) 1.0424(3) 0.0552(3) 0.0344(9) Uani 1 1 d . . .
C8 C 0.1766(4) 0.8854(3) 0.0428(3) 0.0328(9) Uani 1 1 d . . .
H8A H 0.2224 0.8894 -0.0009 0.039 Uiso 1 1 calc R . .
C9 C 0.1424(4) 0.8093(2) 0.0710(3) 0.0313(8) Uani 1 1 d . . .
C10 C 0.2293(4) 0.7126(3) -0.0260(3) 0.0367(9) Uani 1 1 d . . .
H10A H 0.2629 0.7511 -0.0600 0.044 Uiso 1 1 calc R . .
C11 C 0.2306(5) 0.6279(3) -0.0320(3) 0.0446(11) Uani 1 1 d . . .
H11A H 0.2654 0.5954 -0.0707 0.054 Uiso 1 1 calc R . .
C12 C 0.1706(5) 0.5990(3) 0.0301(4) 0.0495(12) Uani 1 1 d . . .
H12A H 0.1576 0.5416 0.0401 0.059 Uiso 1 1 calc R . .
C13 C 0.2974(5) 1.1209(3) -0.0166(3) 0.0415(10) Uani 1 1 d . . .
H13A H 0.3276 1.1569 0.0378 0.050 Uiso 1 1 calc R . .
H13B H 0.2268 1.1497 -0.0613 0.050 Uiso 1 1 calc R . .
C14 C 0.4035(5) 1.1033(3) -0.0573(4) 0.0453(11) Uani 1 1 d . . .
H14A H 0.3691 1.0740 -0.1160 0.054 Uiso 1 1 calc R . .
H14B H 0.4661 1.0660 -0.0161 0.054 Uiso 1 1 calc R . .
C15 C 0.4705(5) 1.1829(3) -0.0731(4) 0.0463(11) Uani 1 1 d . . .
H15A H 0.4972 1.2145 -0.0153 0.056 Uiso 1 1 calc R . .
H15B H 0.5483 1.1671 -0.0893 0.056 Uiso 1 1 calc R . .
C16 C 0.3923(5) 1.2396(3) -0.1462(4) 0.0518(12) Uani 1 1 d . . .
H16A H 0.3158 1.2573 -0.1294 0.062 Uiso 1 1 calc R . .
H16B H 0.3635 1.2080 -0.2040 0.062 Uiso 1 1 calc R . .
C17 C 0.4645(5) 1.3172(3) -0.1616(4) 0.0528(13) Uani 1 1 d . . .
H17A H 0.4891 1.3503 -0.1048 0.063 Uiso 1 1 calc R . .
H17B H 0.5436 1.2993 -0.1748 0.063 Uiso 1 1 calc R . .
C18 C 0.3905(6) 1.3724(4) -0.2380(4) 0.0563(13) Uani 1 1 d . . .
H18A H 0.3639 1.3390 -0.2946 0.068 Uiso 1 1 calc R . .
H18B H 0.3128 1.3918 -0.2241 0.068 Uiso 1 1 calc R . .
C19 C 0.4636(7) 1.4469(4) -0.2542(5) 0.0751(19) Uani 1 1 d . . .
H19A H 0.4222 1.4690 -0.3158 0.090 Uiso 1 1 calc R . .
H19B H 0.5504 1.4290 -0.2524 0.090 Uiso 1 1 calc R . .
C20 C 0.4729(14) 1.5172(5) -0.1843(5) 0.162(6) Uani 1 1 d . . .
H20A H 0.3936 1.5145 -0.1663 0.195 Uiso 1 1 calc R . .
H20B H 0.5423 1.5010 -0.1299 0.195 Uiso 1 1 calc R . .
C21 C 0.4900(16) 1.5922(6) -0.1975(6) 0.173(7) Uani 1 1 d . . .
H21A H 0.4194 1.6078 -0.2514 0.208 Uiso 1 1 calc R . .
H21B H 0.5678 1.5939 -0.2176 0.208 Uiso 1 1 calc R . .
C22 C 0.5027(9) 1.6631(5) -0.1337(6) 0.094(2) Uani 1 1 d . . .
H22A H 0.5232 1.7139 -0.1621 0.142 Uiso 1 1 calc R . .
H22B H 0.5708 1.6513 -0.0779 0.142 Uiso 1 1 calc R . .
H22C H 0.4226 1.6710 -0.1189 0.142 Uiso 1 1 calc R . .
N1 N -0.0276(3) 0.7702(2) 0.2581(2) 0.0342(8) Uani 1 1 d . . .
N2 N -0.0147(3) 0.8523(2) 0.2365(2) 0.0332(8) Uani 1 1 d . . .
N3 N 0.0807(3) 0.8024(2) 0.1331(2) 0.0328(8) Uani 1 1 d . . .
N4 N 0.1701(3) 0.7316(2) 0.0385(2) 0.0342(8) Uani 1 1 d . . .
N5 N 0.1336(4) 0.6606(2) 0.0738(3) 0.0435(9) Uani 1 1 d . . .
N6 N -0.1614(4) 0.6112(2) 0.0855(3) 0.0486(11) Uani 1 1 d . . .
N7 N 0.2352(3) 0.6270(2) 0.3096(2) 0.0275(7) Uani 1 1 d . . .
O1 O -0.2541(4) 0.5747(3) 0.0359(5) 0.101(2) Uani 1 1 d . . .
O2 O -0.1411(4) 0.6860(3) 0.0674(3) 0.0625(11) Uani 1 1 d . . .
O3 O -0.0805(4) 0.5814(3) 0.1488(5) 0.113(2) Uani 1 1 d . . .
O4 O 0.1242(6) 0.6009(3) 0.2873(3) 0.106(2) Uani 1 1 d . . .
O5 O 0.2392(4) 0.6962(3) 0.2709(3) 0.0752(13) Uani 1 1 d . . .
O6 O 0.3178(4) 0.6096(3) 0.3784(3) 0.0686(11) Uani 1 1 d . . .
O7 O 0.2553(3) 1.04026(18) 0.0084(2) 0.0391(7) Uani 1 1 d . . .
O8 O 0.1228(3) 1.10452(18) 0.0742(2) 0.0418(7) Uani 1 1 d . . .

loop_
_atom_site_aniso_label
_atom_site_aniso_U_11
_atom_site_aniso_U_22
_atom_site_aniso_U_33
_atom_site_aniso_U_23
_atom_site_aniso_U_13
_atom_site_aniso_U_12
Co1 0.0515(4) 0.0216(3) 0.0379(4) 0.0010(2) 0.0192(3) -0.0031(2)
C1 0.047(2) 0.033(2) 0.033(2) 0.0006(17) 0.0146(19) -0.0072(19)
C2 0.050(3) 0.040(2) 0.038(2) -0.0063(19) 0.020(2) -0.006(2)
C3 0.057(3) 0.027(2) 0.041(2) -0.0054(18) 0.025(2) -0.0025(19)
C4 0.038(2) 0.0254(19) 0.030(2) -0.0013(15) 0.0140(17) -0.0003(16)
C5 0.046(2) 0.026(2) 0.033(2) -0.0006(16) 0.0156(18) 0.0020(17)
C6 0.039(2) 0.0248(19) 0.034(2) 0.0016(16) 0.0127(17) -0.0028(16)
C7 0.046(2) 0.026(2) 0.033(2) -0.0005(16) 0.0141(18) -0.0021(17)
C8 0.039(2) 0.030(2) 0.033(2) -0.0020(17) 0.0168(17) -0.0027(17)
C9 0.039(2) 0.0252(19) 0.031(2) -0.0020(16) 0.0120(17) 0.0024(16)
C10 0.043(2) 0.036(2) 0.035(2) -0.0024(18) 0.0169(19) 0.0009(18)
C11 0.056(3) 0.032(2) 0.051(3) -0.008(2) 0.024(2) 0.002(2)
C12 0.070(3) 0.027(2) 0.062(3) -0.004(2) 0.037(3) 0.000(2)
C13 0.059(3) 0.025(2) 0.047(3) 0.0046(18) 0.025(2) -0.0039(19)
C14 0.051(3) 0.036(2) 0.054(3) -0.001(2) 0.023(2) -0.003(2)
C15 0.048(3) 0.042(3) 0.054(3) 0.001(2) 0.023(2) -0.003(2)
C16 0.045(3) 0.060(3) 0.053(3) 0.000(2) 0.018(2) -0.003(2)
C17 0.053(3) 0.055(3) 0.051(3) 0.007(2) 0.018(2) -0.004(2)
C18 0.063(3) 0.056(3) 0.050(3) 0.002(2) 0.017(3) -0.002(3)
C19 0.081(4) 0.050(3) 0.081(4) 0.016(3) 0.001(4) -0.012(3)
C20 0.320(17) 0.050(4) 0.064(5) 0.017(4) -0.027(7) -0.037(7)
C21 0.39(2) 0.072(6) 0.060(5) -0.004(4) 0.061(9) 0.033(9)
C22 0.127(7) 0.078(5) 0.092(6) -0.012(4) 0.054(5) 0.014(5)
N1 0.046(2) 0.0239(17) 0.0356(19) 0.0028(14) 0.0170(16) -0.0030(14)
N2 0.047(2) 0.0232(16) 0.0333(18) -0.0015(14) 0.0174(16) -0.0041(14)
N3 0.0426(19) 0.0245(16) 0.0333(18) -0.0006(14) 0.0141(15) -0.0011(14)
N4 0.0420(19) 0.0277(18) 0.0349(19) -0.0027(14) 0.0143(16) -0.0002(14)
N5 0.068(3) 0.0227(17) 0.050(2) 0.0002(16) 0.033(2) -0.0028(17)
N6 0.036(2) 0.0262(19) 0.086(3) -0.026(2) 0.022(2) -0.0036(16)
N7 0.0309(17) 0.0352(18) 0.0135(14) 0.0094(13) 0.0019(12) -0.0086(14)
O1 0.052(2) 0.055(3) 0.189(6) -0.055(3) 0.021(3) -0.010(2)
O2 0.067(2) 0.067(3) 0.049(2) 0.0025(18) 0.0100(18) -0.024(2)
O3 0.058(3) 0.042(2) 0.218(7) 0.050(3) 0.005(3) -0.011(2)
O4 0.159(5) 0.059(3) 0.075(3) 0.026(2) -0.004(3) -0.029(3)
O5 0.057(2) 0.068(3) 0.088(3) 0.025(2) 0.000(2) -0.006(2)
O6 0.097(3) 0.058(2) 0.048(2) 0.0063(19) 0.016(2) 0.007(2)
O7 0.0515(18) 0.0246(14) 0.0496(18) 0.0022(13) 0.0281(15) -0.0023(13)
O8 0.0583(19) 0.0245(15) 0.0494(19) 0.0030(13) 0.0264(16) 0.0021(14)

loop_
_atom_type_symbol
_atom_type_description
_atom_type_scat_dispersion_real
_atom_type_scat_dispersion_imag
_atom_type_scat_source
C C 0.0033 0.0016 'International Tables Vol C Tables 4.2.6.8 and 6.1.1.4'
H H 0.0000 0.0000 'International Tables Vol C Tables 4.2.6.8 and 6.1.1.4'
N N 0.0061 0.0033 'International Tables Vol C Tables 4.2.6.8 and 6.1.1.4'
O O 0.0106 0.0060 'International Tables Vol C Tables 4.2.6.8 and 6.1.1.4'
Co Co 0.3494 0.9721 'International Tables Vol C Tables 4.2.6.8 and 6.1.1.4'

loop_
_geom_angle_atom_site_label_1
_geom_angle_atom_site_label_2
_geom_angle_atom_site_label_3
_geom_angle
_geom_angle_site_symmetry_1
_geom_angle_site_symmetry_3
N3 Co1 O3 144.55(18) . .
N3 Co1 N5 75.31(14) . .
O3 Co1 N5 96.8(2) . .
N3 Co1 O4 138.76(18) . .
O3 Co1 O4 76.7(2) . .
N5 Co1 O4 107.8(2) . .
N3 Co1 N1 75.11(13) . .
O3 Co1 N1 107.1(2) . .
N5 Co1 N1 150.41(13) . .
O4 Co1 N1 94.7(2) . .
N3 Co1 O5 83.86(15) . .
O3 Co1 O5 130.71(17) . .
N5 Co1 O5 86.08(18) . .
O4 Co1 O5 56.05(19) . .
N1 Co1 O5 91.14(17) . .
N3 Co1 O2 87.78(14) . .
O3 Co1 O2 57.06(17) . .
N5 Co1 O2 87.41(16) . .
O4 Co1 O2 132.91(18) . .
N1 Co1 O2 91.09(15) . .
O5 Co1 O2 170.48(15) . .
N1 C1 C2 111.6(4) . .
N1 C1 H1A 124.2 . .
C2 C1 H1A 124.2 . .
C3 C2 C1 105.5(4) . .
C3 C2 H2A 127.2 . .
C1 C2 H2A 127.2 . .
N2 C3 C2 106.9(4) . .
N2 C3 H3A 126.5 . .
C2 C3 H3A 126.5 . .
N3 C4 C5 122.4(4) . .
N3 C4 N2 113.0(3) . .
C5 C4 N2 124.6(4) . .
C4 C5 C6 116.6(4) . .
C4 C5 H5A 121.7 . .
C6 C5 H5A 121.7 . .
C5 C6 C8 121.6(4) . .
C5 C6 C7 117.4(4) . .
C8 C6 C7 120.9(4) . .
O8 C7 O7 125.3(4) . .
O8 C7 C6 123.1(4) . .
O7 C7 C6 111.6(3) . .
C9 C8 C6 116.4(4) . .
C9 C8 H8A 121.8 . .
C6 C8 H8A 121.8 . .
N3 C9 C8 122.8(4) . .
N3 C9 N4 112.9(3) . .
C8 C9 N4 124.3(4) . .
C11 C10 N4 106.7(4) . .
C11 C10 H10A 126.6 . .
N4 C10 H10A 126.6 . .
C10 C11 C12 105.7(4) . .
C10 C11 H11A 127.2 . .
C12 C11 H11A 127.2 . .
N5 C12 C11 112.1(4) . .
N5 C12 H12A 123.9 . .
C11 C12 H12A 123.9 . .
O7 C13 C14 106.7(4) . .
O7 C13 H13A 110.4 . .
C14 C13 H13A 110.4 . .
O7 C13 H13B 110.4 . .
C14 C13 H13B 110.4 . .
H13A C13 H13B 108.6 . .
C13 C14 C15 112.2(4) . .
C13 C14 H14A 109.2 . .
C15 C14 H14A 109.2 . .
C13 C14 H14B 109.2 . .
C15 C14 H14B 109.2 . .
H14A C14 H14B 107.9 . .
C16 C15 C14 115.1(4) . .
C16 C15 H15A 108.5 . .
C14 C15 H15A 108.5 . .
C16 C15 H15B 108.5 . .
C14 C15 H15B 108.5 . .
H15A C15 H15B 107.5 . .
C15 C16 C17 113.2(4) . .
C15 C16 H16A 108.9 . .
C17 C16 H16A 108.9 . .
C15 C16 H16B 108.9 . .
C17 C16 H16B 108.9 . .
H16A C16 H16B 107.7 . .
C18 C17 C16 114.1(5) . .
C18 C17 H17A 108.7 . .
C16 C17 H17A 108.7 . .
C18 C17 H17B 108.7 . .
C16 C17 H17B 108.7 . .
H17A C17 H17B 107.6 . .
C19 C18 C17 113.6(5) . .
C19 C18 H18A 108.8 . .
C17 C18 H18A 108.8 . .
C19 C18 H18B 108.8 . .
C17 C18 H18B 108.8 . .
H18A C18 H18B 107.7 . .
C18 C19 C20 113.6(7) . .
C18 C19 H19A 108.8 . .
C20 C19 H19A 108.8 . .
C18 C19 H19B 108.8 . .
C20 C19 H19B 108.8 . .
H19A C19 H19B 107.7 . .
C21 C20 C19 125.3(9) . .
C21 C20 H20A 106.0 . .
C19 C20 H20A 106.0 . .
C21 C20 H20B 106.0 . .
C19 C20 H20B 106.0 . .
H20A C20 H20B 106.3 . .
C20 C21 C22 128.7(9) . .
C20 C21 H21A 105.1 . .
C22 C21 H21A 105.1 . .
C20 C21 H21B 105.1 . .
C22 C21 H21B 105.1 . .
H21A C21 H21B 105.9 . .
C21 C22 H22A 109.5 . .
C21 C22 H22B 109.5 . .
H22A C22 H22B 109.5 . .
C21 C22 H22C 109.5 . .
H22A C22 H22C 109.5 . .
H22B C22 H22C 109.5 . .
C1 N1 N2 104.8(3) . .
C1 N1 Co1 142.0(3) . .
N2 N1 Co1 113.2(2) . .
C3 N2 N1 111.2(3) . .
C3 N2 C4 130.3(4) . .
N1 N2 C4 118.5(3) . .
C9 N3 C4 120.1(3) . .
C9 N3 Co1 119.7(3) . .
C4 N3 Co1 120.1(3) . .
C10 N4 N5 111.0(3) . .
C10 N4 C9 130.6(4) . .
N5 N4 C9 118.5(3) . .
C12 N5 N4 104.5(4) . .
C12 N5 Co1 142.0(3) . .
N4 N5 Co1 113.5(3) . .
O3 N6 O1 126.4(5) . .
O3 N6 O2 114.6(4) . .
O1 N6 O2 118.9(5) . .
O6 N7 O4 126.5(4) . .
O6 N7 O5 119.5(4) . .
O4 N7 O5 109.2(4) . .
N6 O2 Co1 90.2(3) . .
N6 O3 Co1 98.1(3) . .
N7 O4 Co1 99.0(3) . .
N7 O5 Co1 94.1(3) . .
C7 O7 C13 116.3(3) . .

loop_
_geom_bond_atom_site_label_1
_geom_bond_atom_site_label_2
_geom_bond_distance
_geom_bond_site_symmetry_2
Co1 N3 2.089(3) .
Co1 O3 2.110(4) .
Co1 N5 2.128(4) .
Co1 O4 2.131(5) .
Co1 N1 2.151(3) .
Co1 O5 2.216(4) .
Co1 O2 2.244(4) .
C1 N1 1.320(5) .
C1 C2 1.398(6) .
C1 H1A 0.9500 .
C2 C3 1.366(6) .
C2 H2A 0.9500 .
C3 N2 1.354(5) .
C3 H3A 0.9500 .
C4 N3 1.332(5) .
C4 C5 1.384(6) .
C4 N2 1.406(5) .
C5 C6 1.390(6) .
C5 H5A 0.9500 .
C6 C8 1.394(6) .
C6 C7 1.508(5) .
C7 O8 1.201(5) .
C7 O7 1.329(5) .
C8 C9 1.382(6) .
C8 H8A 0.9500 .
C9 N3 1.325(5) .
C9 N4 1.409(5) .
C10 C11 1.362(6) .
C10 N4 1.365(5) .
C10 H10A 0.9500 .
C11 C12 1.386(7) .
C11 H11A 0.9500 .
C12 N5 1.322(6) .
C12 H12A 0.9500 .
C13 O7 1.461(5) .
C13 C14 1.501(6) .
C13 H13A 0.9900 .
C13 H13B 0.9900 .
C14 C15 1.527(6) .
C14 H14A 0.9900 .
C14 H14B 0.9900 .
C15 C16 1.507(7) .
C15 H15A 0.9900 .
C15 H15B 0.9900 .
C16 C17 1.532(7) .
C16 H16A 0.9900 .
C16 H16B 0.9900 .
C17 C18 1.506(7) .
C17 H17A 0.9900 .
C17 H17B 0.9900 .
C18 C19 1.500(8) .
C18 H18A 0.9900 .
C18 H18B 0.9900 .
C19 C20 1.538(11) .
C19 H19A 0.9900 .
C19 H19B 0.9900 .
C20 C21 1.243(12) .
C20 H20A 0.9900 .
C20 H20B 0.9900 .
C21 C22 1.479(11) .
C21 H21A 0.9900 .
C21 H21B 0.9900 .
C22 H22A 0.9800 .
C22 H22B 0.9800 .
C22 H22C 0.9800 .
N1 N2 1.374(5) .
N4 N5 1.370(5) .
N6 O3 1.212(7) .
N6 O1 1.231(6) .
N6 O2 1.264(5) .
N7 O6 1.210(5) .
N7 O4 1.242(6) .
N7 O5 1.265(5) .

loop_
_geom_torsion_atom_site_label_1
_geom_torsion_atom_site_label_2
_geom_torsion_atom_site_label_3
_geom_torsion_atom_site_label_4
_geom_torsion
_geom_torsion_site_symmetry_1
_geom_torsion_site_symmetry_2
_geom_torsion_site_symmetry_3
_geom_torsion_site_symmetry_4
N1 C1 C2 C3 -0.2(5) . . . .
C1 C2 C3 N2 0.0(5) . . . .
N3 C4 C5 C6 -1.4(6) . . . .
N2 C4 C5 C6 178.3(4) . . . .
C4 C5 C6 C8 0.6(6) . . . .
C4 C5 C6 C7 -179.7(4) . . . .
C5 C6 C7 O8 -13.5(6) . . . .
C8 C6 C7 O8 166.2(4) . . . .
C5 C6 C7 O7 166.9(4) . . . .
C8 C6 C7 O7 -13.4(6) . . . .
C5 C6 C8 C9 0.7(6) . . . .
C7 C6 C8 C9 -179.0(4) . . . .
C6 C8 C9 N3 -1.3(6) . . . .
C6 C8 C9 N4 179.6(4) . . . .
N4 C10 C11 C12 0.2(5) . . . .
C10 C11 C12 N5 -0.4(6) . . . .
O7 C13 C14 C15 -171.1(4) . . . .
C13 C14 C15 C16 -68.4(6) . . . .
C14 C15 C16 C17 -178.3(4) . . . .
C15 C16 C17 C18 176.8(5) . . . .
C16 C17 C18 C19 -178.4(5) . . . .
C17 C18 C19 C20 -77.2(8) . . . .
C18 C19 C20 C21 -155.4(15) . . . .
C19 C20 C21 C22 -178.6(12) . . . .
C2 C1 N1 N2 0.3(5) . . . .
C2 C1 N1 Co1 -176.7(4) . . . .
N3 Co1 N1 C1 178.4(5) . . . .
O3 Co1 N1 C1 35.3(5) . . . .
N5 Co1 N1 C1 177.7(4) . . . .
O4 Co1 N1 C1 -42.2(5) . . . .
O5 Co1 N1 C1 -98.3(5) . . . .
O2 Co1 N1 C1 91.0(5) . . . .
N3 Co1 N1 N2 1.6(3) . . . .
O3 Co1 N1 N2 -141.6(3) . . . .
N5 Co1 N1 N2 0.8(5) . . . .
O4 Co1 N1 N2 140.9(3) . . . .
O5 Co1 N1 N2 84.9(3) . . . .
O2 Co1 N1 N2 -85.8(3) . . . .
C2 C3 N2 N1 0.2(5) . . . .
C2 C3 N2 C4 -178.4(4) . . . .
C1 N1 N2 C3 -0.3(5) . . . .
Co1 N1 N2 C3 177.7(3) . . . .
C1 N1 N2 C4 178.5(4) . . . .
Co1 N1 N2 C4 -3.5(4) . . . .
N3 C4 N2 C3 -177.5(4) . . . .
C5 C4 N2 C3 2.8(7) . . . .
N3 C4 N2 N1 4.0(5) . . . .
C5 C4 N2 N1 -175.7(4) . . . .
C8 C9 N3 C4 0.6(6) . . . .
N4 C9 N3 C4 179.8(4) . . . .
C8 C9 N3 Co1 -175.8(3) . . . .
N4 C9 N3 Co1 3.4(5) . . . .
C5 C4 N3 C9 0.8(6) . . . .
N2 C4 N3 C9 -178.9(4) . . . .
C5 C4 N3 Co1 177.2(3) . . . .
N2 C4 N3 Co1 -2.5(5) . . . .
O3 Co1 N3 C9 -84.4(5) . . . .
N5 Co1 N3 C9 -3.4(3) . . . .
O4 Co1 N3 C9 97.0(4) . . . .
N1 Co1 N3 C9 177.0(3) . . . .
O5 Co1 N3 C9 84.1(3) . . . .
O2 Co1 N3 C9 -91.3(3) . . . .
O3 Co1 N3 C4 99.2(5) . . . .
N5 Co1 N3 C4 -179.8(4) . . . .
O4 Co1 N3 C4 -79.4(5) . . . .
N1 Co1 N3 C4 0.6(3) . . . .
O5 Co1 N3 C4 -92.3(3) . . . .
O2 Co1 N3 C4 92.3(3) . . . .
C11 C10 N4 N5 0.0(5) . . . .
C11 C10 N4 C9 -179.5(4) . . . .
N3 C9 N4 C10 178.6(4) . . . .
C8 C9 N4 C10 -2.2(7) . . . .
N3 C9 N4 N5 -0.9(5) . . . .
C8 C9 N4 N5 178.3(4) . . . .
C11 C12 N5 N4 0.4(6) . . . .
C11 C12 N5 Co1 -177.8(4) . . . .
C10 N4 N5 C12 -0.2(5) . . . .
C9 N4 N5 C12 179.3(4) . . . .
C10 N4 N5 Co1 178.6(3) . . . .
C9 N4 N5 Co1 -1.9(5) . . . .
N3 Co1 N5 C12 -179.2(7) . . . .
O3 Co1 N5 C12 -34.4(6) . . . .
O4 Co1 N5 C12 43.7(7) . . . .
N1 Co1 N5 C12 -178.5(5) . . . .
O5 Co1 N5 C12 96.1(6) . . . .
O2 Co1 N5 C12 -90.8(6) . . . .
N3 Co1 N5 N4 2.7(3) . . . .
O3 Co1 N5 N4 147.4(3) . . . .
O4 Co1 N5 N4 -134.4(3) . . . .
N1 Co1 N5 N4 3.4(5) . . . .
O5 Co1 N5 N4 -82.0(3) . . . .
O2 Co1 N5 N4 91.0(3) . . . .
O3 N6 O2 Co1 2.4(5) . . . .
O1 N6 O2 Co1 -173.5(4) . . . .
N3 Co1 O2 N6 173.7(3) . . . .
O3 Co1 O2 N6 -1.5(3) . . . .
N5 Co1 O2 N6 98.3(3) . . . .
O4 Co1 O2 N6 -13.8(4) . . . .
N1 Co1 O2 N6 -111.3(3) . . . .
O5 Co1 O2 N6 145.2(10) . . . .
O1 N6 O3 Co1 172.9(5) . . . .
O2 N6 O3 Co1 -2.6(6) . . . .
N3 Co1 O3 N6 -6.7(7) . . . .
N5 Co1 O3 N6 -80.9(4) . . . .
O4 Co1 O3 N6 172.4(5) . . . .
N1 Co1 O3 N6 81.5(5) . . . .
O5 Co1 O3 N6 -171.5(3) . . . .
O2 Co1 O3 N6 1.6(3) . . . .
O6 N7 O4 Co1 167.8(4) . . . .
O5 N7 O4 Co1 12.6(5) . . . .
N3 Co1 O4 N7 -23.7(6) . . . .
O3 Co1 O4 N7 157.2(4) . . . .
N5 Co1 O4 N7 64.2(4) . . . .
N1 Co1 O4 N7 -96.4(4) . . . .
O5 Co1 O4 N7 -8.1(3) . . . .
O2 Co1 O4 N7 167.8(3) . . . .
O6 N7 O5 Co1 -169.2(4) . . . .
O4 N7 O5 Co1 -12.0(5) . . . .
N3 Co1 O5 N7 177.7(3) . . . .
O3 Co1 O5 N7 -11.1(5) . . . .
N5 Co1 O5 N7 -106.7(3) . . . .
O4 Co1 O5 N7 7.9(3) . . . .
N1 Co1 O5 N7 102.8(3) . . . .
O2 Co1 O5 N7 -153.7(9) . . . .
O8 C7 O7 C13 3.9(7) . . . .
C6 C7 O7 C13 -176.5(4) . . . .
C14 C13 O7 C7 172.7(4) . . . .
